data_7034087
loop_
_publ_author_name
'Liu, Shuang'
'Li, Lei-Lei'
'Li, Han'
'Gao, Hong-Ling'
'Cui, Jian-Zhong'
'Cheng, Peng'

_publ_section_title
;
 Slow magnetic relaxation in a lanthanide helix chain compound
 [Dy(HNA)(NA)2(NO3)]n (HNA = nicotinic acid).
;
_journal_issue 13
_journal_name_full 'Dalton transactions (Cambridge, England : 2003)'
_journal_page_first 6169
_journal_page_last 6174
_journal_paper_doi 10.1039/c5dt00205b
_journal_volume 44
_journal_year 2015
_chemical_absolute_configuration ad
_chemical_formula_moiety 'C18 H13 Dy N4 O9'
_chemical_formula_sum 'C18 H13 Dy N4 O9'
_chemical_formula_weight 591.82
_chemical_name_systematic
;
 ? 
;
_space_group_crystal_system hexagonal
_space_group_IT_number 170
_space_group_name_Hall 'P 65'
_space_group_name_H-M_alt 'P 65'
_symmetry_space_group_name_Hall 'P 65'
_symmetry_space_group_name_H-M 'P 65'
_atom_sites_solution_hydrogens geom
_atom_sites_solution_primary direct
_atom_sites_solution_secondary difmap
_audit_creation_date 2014-06-13
_audit_creation_method
;
Olex2 1.2
(compiled 2013.12.10 svn.r2850 for OlexSys, GUI svn.r4736)
;
_audit_update_record
;
2015-02-04 deposited with the CCDC.
2015-02-16 downloaded from the CCDC.
;
_cell_angle_alpha 90.00
_cell_angle_beta 90.00
_cell_angle_gamma 120.00
_cell_formula_units_Z 6
_cell_length_a 11.1993(9)
_cell_length_b 11.1993(9)
_cell_length_c 26.5836(18)
_cell_measurement_reflns_used 3023
_cell_measurement_temperature 128(2)
_cell_measurement_theta_max 28.1630
_cell_measurement_theta_min 3.6320
_cell_volume 2887.5(4)
_computing_cell_refinement
;
CrysAlisPro, Agilent Technologies,
Version 1.171.36.32 (release 02-08-2013 CrysAlis171 .NET)
(compiled Aug  2 2013,16:46:58)
;
_computing_data_collection
;
CrysAlisPro, Agilent Technologies,
Version 1.171.36.32 (release 02-08-2013 CrysAlis171 .NET)
(compiled Aug  2 2013,16:46:58)
;
_computing_data_reduction
;
CrysAlisPro, Agilent Technologies,
Version 1.171.36.32 (release 02-08-2013 CrysAlis171 .NET)
(compiled Aug  2 2013,16:46:58)
;
_computing_molecular_graphics 'Olex2 (Dolomanov et al., 2009)'
_computing_publication_material 'Olex2 (Dolomanov et al., 2009)'
_computing_structure_refinement 'XL (Sheldrick, 2008)'
_computing_structure_solution 'XS (Sheldrick, 2008)'
_diffrn_ambient_temperature 128(2)
_diffrn_detector_area_resol_mean 16.2116
_diffrn_measured_fraction_theta_full 0.997
_diffrn_measured_fraction_theta_max 0.997
_diffrn_measurement_details
;
  1 omega   34.00   59.00   1.0000    3.0000
omega____ theta____ kappa____ phi______ frames
    -       18.0372 -178.0000   60.0000 25

  2 omega  -48.00   41.00   1.0000    3.0000
omega____ theta____ kappa____ phi______ frames
    -      -18.8185   77.0000  150.0000 89
;
_diffrn_measurement_device_type 'SuperNova, Single source at offset, Eos'
_diffrn_measurement_method '\w scans'
_diffrn_orient_matrix_UB_11 0.0703118000
_diffrn_orient_matrix_UB_12 0.0245644000
_diffrn_orient_matrix_UB_13 0.0057828000
_diffrn_orient_matrix_UB_21 -0.0125871000
_diffrn_orient_matrix_UB_22 -0.0687615000
_diffrn_orient_matrix_UB_23 0.0000594000
_diffrn_orient_matrix_UB_31 0.0153921000
_diffrn_orient_matrix_UB_32 0.0051526000
_diffrn_orient_matrix_UB_33 -0.0260384000
_diffrn_radiation_monochromator mirror
_diffrn_radiation_type MoK\a
_diffrn_radiation_wavelength 0.71073
_diffrn_reflns_av_R_equivalents 0.0492
_diffrn_reflns_av_unetI/netI 0.0582
_diffrn_reflns_limit_h_max 13
_diffrn_reflns_limit_h_min -12
_diffrn_reflns_limit_k_max 11
_diffrn_reflns_limit_k_min -12
_diffrn_reflns_limit_l_max 18
_diffrn_reflns_limit_l_min -31
_diffrn_reflns_number 5649
_diffrn_reflns_theta_full 25.01
_diffrn_reflns_theta_max 25.01
_diffrn_reflns_theta_min 3.64
_diffrn_source 'SuperNova (Mo) X-ray Source'
_exptl_absorpt_coefficient_mu 3.945
_exptl_absorpt_correction_T_max 1.00000
_exptl_absorpt_correction_T_min 0.47792
_exptl_absorpt_correction_type multi-scan
_exptl_absorpt_process_details
;
CrysAlisPro, Agilent Technologies,
Version 1.171.36.32 (release 02-08-2013 CrysAlis171 .NET)
(compiled Aug  2 2013,16:46:58)
Empirical absorption correction using spherical harmonics,
 implemented in SCALE3 ABSPACK scaling algorithm.
;
_exptl_crystal_colour yellow
_exptl_crystal_density_diffrn 2.042
_exptl_crystal_density_method 'not measured'
_exptl_crystal_description rod
_exptl_crystal_F_000 1722
_exptl_crystal_size_max 0.20
_exptl_crystal_size_mid 0.20
_exptl_crystal_size_min 0.20
_refine_diff_density_max 0.810
_refine_diff_density_min -0.669
_refine_diff_density_rms 0.126
_refine_ls_abs_structure_details 'Flack H D (1983), Acta Cryst. A39, 876-881'
_refine_ls_abs_structure_Flack -0.019(15)
_refine_ls_extinction_method none
_refine_ls_goodness_of_fit_ref 1.028
_refine_ls_hydrogen_treatment constr
_refine_ls_matrix_type full
_refine_ls_number_parameters 289
_refine_ls_number_reflns 2241
_refine_ls_number_restraints 13
_refine_ls_restrained_S_all 1.027
_refine_ls_R_factor_all 0.0311
_refine_ls_R_factor_gt 0.0282
_refine_ls_shift/su_max 0.001
_refine_ls_shift/su_mean 0.000
_refine_ls_structure_factor_coef Fsqd
_refine_ls_weighting_details 'calc w=1/[\s^2^(Fo^2^)+(0.0130P)^2^+0.0000P] where P=(Fo^2^+2Fc^2^)/3'
_refine_ls_weighting_scheme calc
_refine_ls_wR_factor_gt 0.0530
_refine_ls_wR_factor_ref 0.0550
_reflns_number_gt 2104
_reflns_number_total 2241
_reflns_threshold_expression >2sigma(I)
_cod_data_source_file c5dt00205b2.cif
_cod_data_source_block p131202h
_cod_depositor_comments 'Adding full bibliography for 7034087--7034088.cif.'
_cod_database_code 7034087
_chemical_oxdiff_formula C1H1O1N1DY1
_chemical_oxdiff_usercomment DYLS
_reflns_odcompleteness_completeness 99.56
_reflns_odcompleteness_iscentric 1
_reflns_odcompleteness_theta 26.32
_olex2_refinement_description
;
1. Fixed Uiso
 At 1.2 times of:
  All C(H) groups, All N(H) groups
2. Uiso/Uaniso restraints and constraints
Uanis(C6) \\sim Ueq: with sigma of 0.005 and sigma for terminal atoms of 0.01
Uanis(C10) \\sim Ueq: with sigma of 0.005 and sigma for terminal atoms of 0.01
3.a Aromatic/amide H refined with riding coordinates:
 C4(H4), C7(H7), C9(H9), C15(H15), N2(H2), C17(H17), C13(H13), C11(H11),
 C5(H5), C16(H16), C3(H3), C10(H10), C1(H1)
;

loop_
_space_group_symop_id
_space_group_symop_operation_xyz
1 'x, y, z'
2 'x-y, x, z+5/6'
3 '-y, x-y, z+2/3'
4 '-x, -y, z+1/2'
5 '-x+y, -x, z+1/3'
6 'y, -x+y, z+1/6'

loop_
_atom_site_label
_atom_site_type_symbol
_atom_site_fract_x
_atom_site_fract_y
_atom_site_fract_z
_atom_site_U_iso_or_equiv
_atom_site_adp_type
_atom_site_occupancy
_atom_site_symmetry_multiplicity
_atom_site_calc_flag
_atom_site_refinement_flags_posn
_atom_site_refinement_flags_adp
Dy1 Dy 0.97387(4) 0.14509(4) 0.06279(3) 0.01115(10) Uani 1 1 d . .
O2 O 0.7126(6) -0.1512(6) -0.0319(2) 0.0176(14) Uani 1 1 d . .
C4 C 0.4845(10) -0.3132(10) 0.1241(4) 0.028(2) Uani 1 1 d . .
H4 H 0.4645 -0.2988 0.1567 0.034 Uiso 1 1 calc R .
O5 O 1.1829(6) 0.2170(6) 0.0980(2) 0.0167(15) Uani 1 1 d . .
O6 O 1.2931(6) 0.1856(6) 0.1619(2) 0.0187(15) Uani 1 1 d . .
O7 O 0.8676(6) 0.2865(6) 0.0447(2) 0.0216(15) Uani 1 1 d . .
O3 O 0.9116(6) -0.0676(6) 0.1048(2) 0.0184(15) Uani 1 1 d . .
C8 C 0.8555(9) -0.2507(8) 0.1621(3) 0.0138(19) Uani 1 1 d . .
O1 O 0.7623(6) 0.0018(6) 0.0284(2) 0.0164(15) Uani 1 1 d . .
O8 O 1.0554(6) 0.3872(6) 0.0881(2) 0.0184(14) Uani 1 1 d . .
O9 O 0.9400(7) 0.4937(6) 0.0732(3) 0.0368(19) Uani 1 1 d . .
C7 C 0.8499(8) -0.2846(8) 0.2127(3) 0.019(2) Uani 1 1 d . .
H7 H 0.8955 -0.2145 0.2362 0.023 Uiso 1 1 calc R .
O4 O 1.0172(6) -0.0184(6) 0.1792(2) 0.0194(15) Uani 1 1 d . .
C9 C 0.7871(9) -0.3558(9) 0.1282(3) 0.022(2) Uani 1 1 d . .
H9 H 0.7858 -0.3367 0.0942 0.026 Uiso 1 1 calc R .
C15 C 1.4627(9) 0.1433(9) 0.0968(3) 0.019(2) Uani 1 1 d . .
H15 H 1.4684 0.1280 0.1308 0.023 Uiso 1 1 calc R .
N2 N 0.7809(7) -0.4149(7) 0.2285(3) 0.0269(18) Uani 1 1 d . .
H2 H 0.7768 -0.4332 0.2601 0.032 Uiso 1 1 calc R .
C17 C 1.5349(10) 0.1472(9) 0.0126(4) 0.027(2) Uani 1 1 d . .
H17 H 1.5897 0.1344 -0.0106 0.032 Uiso 1 1 calc R .
N3 N 1.4453(7) 0.1849(8) -0.0031(3) 0.0196(18) Uani 1 1 d . .
C13 C 1.3637(9) 0.2045(9) 0.0291(3) 0.018(2) Uani 1 1 d . .
H13 H 1.3037 0.2328 0.0172 0.022 Uiso 1 1 calc R .
C18 C 1.2735(9) 0.1951(8) 0.1165(3) 0.015(2) Uani 1 1 d . .
C11 C 0.7179(10) -0.5177(10) 0.1949(3) 0.029(2) Uani 1 1 d . .
H11 H 0.6722 -0.6086 0.2060 0.035 Uiso 1 1 calc R .
C2 C 0.6037(9) -0.2317(9) 0.0458(3) 0.018(2) Uani 1 1 d . .
C6 C 0.6994(9) -0.1189(9) 0.0121(3) 0.015(2) Uani 1 1 d . U
C14 C 1.3698(9) 0.1821(9) 0.0804(3) 0.014(2) Uani 1 1 d . .
C5 C 0.4221(10) -0.4448(10) 0.1035(4) 0.031(3) Uani 1 1 d . .
H5 H 0.3576 -0.5172 0.1231 0.037 Uiso 1 1 calc R .
C12 C 0.9324(9) -0.1017(9) 0.1473(4) 0.018(2) Uani 1 1 d . .
C16 C 1.5465(8) 0.1273(8) 0.0632(4) 0.021(2) Uani 1 1 d . .
H16 H 1.6103 0.1032 0.0744 0.025 Uiso 1 1 calc R .
N4 N 0.9536(8) 0.3929(8) 0.0687(3) 0.0267(19) Uani 1 1 d . .
N1 N 0.4480(8) -0.4746(7) 0.0580(3) 0.037(2) Uani 1 1 d . .
C3 C 0.5767(9) -0.2047(10) 0.0948(3) 0.024(2) Uani 1 1 d . .
H3 H 0.6204 -0.1151 0.1072 0.028 Uiso 1 1 calc R .
C10 C 0.7200(10) -0.4907(9) 0.1452(4) 0.027(2) Uani 1 1 d . U
H10 H 0.6762 -0.5629 0.1224 0.032 Uiso 1 1 calc R .
C1 C 0.5391(9) -0.3654(9) 0.0313(3) 0.026(2) Uani 1 1 d . .
H1 H 0.5604 -0.3834 -0.0006 0.031 Uiso 1 1 calc R .

loop_
_atom_site_aniso_label
_atom_site_aniso_U_11
_atom_site_aniso_U_22
_atom_site_aniso_U_33
_atom_site_aniso_U_23
_atom_site_aniso_U_13
_atom_site_aniso_U_12
Dy1 0.0124(2) 0.0139(2) 0.00660(15) -0.0006(2) -0.00045(19) 0.00607(18)
O2 0.020(3) 0.024(4) 0.007(3) -0.002(3) 0.000(3) 0.009(3)
C4 0.035(6) 0.037(6) 0.019(5) 0.004(5) -0.001(5) 0.023(5)
O5 0.014(3) 0.020(4) 0.018(4) -0.003(3) -0.001(3) 0.011(3)
O6 0.018(3) 0.028(4) 0.009(3) 0.001(3) 0.003(3) 0.010(3)
O7 0.025(4) 0.023(3) 0.022(3) -0.001(3) -0.005(3) 0.015(3)
O3 0.026(4) 0.010(3) 0.019(4) 0.005(3) 0.003(3) 0.008(3)
C8 0.021(5) 0.015(5) 0.013(4) 0.003(4) -0.001(4) 0.014(4)
O1 0.017(3) 0.012(3) 0.015(3) 0.002(3) 0.003(3) 0.004(3)
O8 0.014(3) 0.017(3) 0.022(3) -0.005(3) -0.004(3) 0.006(3)
O9 0.058(5) 0.027(4) 0.041(5) 0.001(4) -0.001(4) 0.033(4)
C7 0.013(4) 0.013(5) 0.027(5) 0.000(4) -0.005(4) 0.002(4)
O4 0.020(3) 0.015(3) 0.012(3) -0.007(3) -0.006(3) 0.000(3)
C9 0.023(5) 0.031(6) 0.017(5) 0.005(5) -0.001(4) 0.019(5)
C15 0.022(5) 0.024(6) 0.011(5) 0.004(4) 0.003(4) 0.012(5)
N2 0.039(5) 0.024(4) 0.012(3) 0.002(4) -0.003(5) 0.012(4)
C17 0.025(6) 0.026(6) 0.021(5) -0.005(5) 0.012(5) 0.007(5)
N3 0.007(4) 0.034(5) 0.012(4) -0.003(4) 0.001(3) 0.006(3)
C13 0.016(5) 0.019(5) 0.015(5) -0.001(4) -0.004(4) 0.005(4)
C18 0.017(5) 0.007(4) 0.014(5) -0.001(4) 0.009(4) 0.001(4)
C11 0.040(6) 0.021(6) 0.025(5) 0.004(5) 0.004(5) 0.014(5)
C2 0.015(5) 0.024(5) 0.010(5) -0.003(4) -0.003(4) 0.006(4)
C6 0.015(4) 0.017(4) 0.009(4) 0.003(3) 0.003(3) 0.005(3)
C14 0.013(5) 0.017(5) 0.013(5) -0.006(4) -0.001(4) 0.008(4)
C5 0.027(6) 0.024(6) 0.028(6) 0.016(5) 0.012(5) 0.002(5)
C12 0.026(6) 0.019(5) 0.019(4) 0.004(4) 0.003(4) 0.017(4)
C16 0.024(5) 0.025(5) 0.019(5) -0.003(5) 0.004(5) 0.016(4)
N4 0.033(5) 0.028(5) 0.020(5) 0.005(4) 0.002(4) 0.015(4)
N1 0.042(5) 0.023(4) 0.029(5) -0.003(5) 0.012(5) 0.005(4)
C3 0.021(5) 0.027(6) 0.017(5) 0.002(5) 0.000(4) 0.008(5)
C10 0.032(4) 0.018(4) 0.027(4) -0.007(4) -0.006(3) 0.010(3)
C1 0.022(5) 0.023(5) 0.017(5) -0.004(5) 0.000(4) 0.000(5)

loop_
_atom_type_symbol
_atom_type_description
_atom_type_scat_dispersion_real
_atom_type_scat_dispersion_imag
_atom_type_scat_source
C C 0.0033 0.0016 'International Tables Vol C Tables 4.2.6.8 and 6.1.1.4'
H H 0.0000 0.0000 'International Tables Vol C Tables 4.2.6.8 and 6.1.1.4'
Dy Dy -0.1892 4.4098 'International Tables Vol C Tables 4.2.6.8 and 6.1.1.4'
N N 0.0061 0.0033 'International Tables Vol C Tables 4.2.6.8 and 6.1.1.4'
O O 0.0106 0.0060 'International Tables Vol C Tables 4.2.6.8 and 6.1.1.4'

loop_
_geom_angle_atom_site_label_1
_geom_angle_atom_site_label_2
_geom_angle_atom_site_label_3
_geom_angle
_geom_angle_site_symmetry_1
_geom_angle_site_symmetry_3
O2 Dy1 O6 142.68(19) 6_665 2_544
O2 Dy1 O7 73.49(19) 6_665 .
O2 Dy1 O3 72.94(19) 6_665 .
O2 Dy1 O8 73.17(19) 6_665 .
O2 Dy1 N4 70.5(2) 6_665 .
O5 Dy1 O2 99.6(2) . 6_665
O5 Dy1 O6 83.5(2) . 2_544
O5 Dy1 O7 126.9(2) . .
O5 Dy1 O3 84.0(2) . .
O5 Dy1 O1 160.1(2) . .
O5 Dy1 O8 75.5(2) . .
O5 Dy1 O4 83.3(2) . 2_544
O5 Dy1 N4 101.5(2) . .
O6 Dy1 O7 75.13(19) 2_544 .
O6 Dy1 O3 143.9(2) 2_544 .
O6 Dy1 O8 71.71(19) 2_544 .
O6 Dy1 N4 72.5(2) 2_544 .
O7 Dy1 O8 51.80(17) . .
O7 Dy1 N4 25.7(2) . .
O3 Dy1 O7 137.5(2) . .
O3 Dy1 O8 136.40(19) . .
O3 Dy1 N4 143.4(2) . .
O1 Dy1 O2 84.8(2) . 6_665
O1 Dy1 O6 104.8(2) . 2_544
O1 Dy1 O7 73.0(2) . .
O1 Dy1 O3 78.7(2) . .
O1 Dy1 O8 124.2(2) . .
O1 Dy1 O4 81.9(2) . 2_544
O1 Dy1 N4 98.3(2) . .
O8 Dy1 N4 26.13(18) . .
O4 Dy1 O2 143.7(2) 2_544 6_665
O4 Dy1 O6 73.6(2) 2_544 2_544
O4 Dy1 O7 132.80(19) 2_544 .
O4 Dy1 O3 71.41(17) 2_544 .
O4 Dy1 O8 140.9(2) 2_544 .
O4 Dy1 N4 144.9(2) 2_544 .
C6 O2 Dy1 134.4(6) . 2_544
C3 C4 C5 118.2(9) . .
C18 O5 Dy1 152.2(6) . .
C18 O6 Dy1 126.1(6) . 6_665
N4 O7 Dy1 97.0(5) . .
C12 O3 Dy1 135.9(6) . .
C7 C8 C12 118.8(8) . .
C9 C8 C7 118.1(8) . .
C9 C8 C12 123.1(8) . .
C6 O1 Dy1 136.4(6) . .
N4 O8 Dy1 95.4(5) . .
N2 C7 C8 121.7(8) . .
C12 O4 Dy1 163.5(6) . 6_665
C8 C9 C10 119.1(8) . .
C16 C15 C14 120.6(8) . .
C7 N2 C11 119.9(8) . .
N3 C17 C16 120.2(8) . .
C17 N3 C13 122.0(8) . .
N3 C13 C14 119.6(8) . .
O5 C18 C14 117.2(8) . .
O6 C18 O5 126.3(8) . .
O6 C18 C14 116.5(8) . .
N2 C11 C10 120.9(9) . .
C3 C2 C6 121.3(8) . .
C1 C2 C6 122.1(8) . .
C1 C2 C3 116.7(8) . .
O2 C6 C2 117.2(8) . .
O1 C6 O2 123.4(8) . .
O1 C6 C2 119.4(7) . .
C15 C14 C13 118.4(8) . .
C15 C14 C18 121.3(8) . .
C13 C14 C18 120.3(8) . .
N1 C5 C4 124.7(9) . .
O3 C12 C8 119.1(8) . .
O3 C12 O4 124.4(8) . .
O4 C12 C8 116.5(8) . .
C15 C16 C17 119.2(9) . .
O7 N4 Dy1 57.3(4) . .
O7 N4 O8 115.6(7) . .
O8 N4 Dy1 58.5(4) . .
O9 N4 Dy1 176.5(7) . .
O9 N4 O7 122.2(8) . .
O9 N4 O8 122.1(8) . .
C5 N1 C1 114.6(8) . .
C4 C3 C2 118.8(9) . .
C11 C10 C9 120.2(9) . .
N1 C1 C2 127.0(9) . .

loop_
_geom_bond_atom_site_label_1
_geom_bond_atom_site_label_2
_geom_bond_distance
_geom_bond_site_symmetry_2
Dy1 O2 2.344(6) 6_665
Dy1 O5 2.262(6) .
Dy1 O6 2.395(6) 2_544
Dy1 O7 2.458(6) .
Dy1 O3 2.398(6) .
Dy1 O1 2.285(6) .
Dy1 O8 2.483(6) .
Dy1 O4 2.303(6) 2_544
Dy1 N4 2.900(8) .
O2 Dy1 2.344(6) 2_544
O2 C6 1.255(9) .
C4 C5 1.389(13) .
C4 C3 1.376(12) .
O5 C18 1.257(10) .
O6 Dy1 2.395(6) 6_665
O6 C18 1.241(9) .
O7 N4 1.267(9) .
O3 C12 1.250(11) .
C8 C7 1.391(11) .
C8 C9 1.373(11) .
C8 C12 1.498(11) .
O1 C6 1.248(10) .
O8 N4 1.283(9) .
O9 N4 1.218(9) .
C7 N2 1.332(10) .
O4 Dy1 2.303(6) 6_665
O4 C12 1.267(10) .
C9 C10 1.384(11) .
C15 C14 1.384(12) .
C15 C16 1.369(11) .
N2 C11 1.344(11) .
C17 N3 1.336(11) .
C17 C16 1.380(13) .
N3 C13 1.348(11) .
C13 C14 1.395(11) .
C18 C14 1.502(11) .
C11 C10 1.353(12) .
C2 C6 1.481(11) .
C2 C3 1.404(11) .
C2 C1 1.353(12) .
C5 N1 1.325(12) .
N1 C1 1.338(11) .
